data_4035549
loop_
_publ_author_name
'Chen, Long'
'Wu, Lianlian'
'Duan, Weijie'
'Wang, Tao'
'Li, Letian'
'Zhang, Keke'
'Zhu, Jingmei'
'Peng, Zhi'
'Xiong, Fei'

_publ_section_title
;
 Photoredox-Catalyzed Cascade Radical Cyclization of Ester Arylpropiolates
 with CF<sub>3</sub>SO<sub>2</sub>Cl To Construct 3-Trifluoromethyl
 Coumarin Derivatives.
;
_journal_issue 15
_journal_name_full 'The Journal of organic chemistry'
_journal_page_first 8607
_journal_page_last 8614
_journal_paper_doi 10.1021/acs.joc.8b00581
_journal_volume 83
_journal_year 2018
_chemical_formula_moiety 'C17 H11 F3 O2'
_chemical_formula_sum 'C17 H11 F3 O2'
_chemical_formula_weight 304.26
_space_group_crystal_system monoclinic
_space_group_IT_number 14
_space_group_name_Hall '-P 2yn'
_space_group_name_H-M_alt 'P 1 21/n 1'
_atom_sites_solution_hydrogens geom
_atom_sites_solution_primary direct
_audit_creation_date 2017-03-14
_audit_creation_method
;
Olex2 1.2
(compiled 2017.03.02 svn.r3394 for OlexSys, GUI svn.r5324)
;
_cell_angle_alpha 90
_cell_angle_beta 93.308(4)
_cell_angle_gamma 90
_cell_formula_units_Z 4
_cell_length_a 12.4148(5)
_cell_length_b 7.9614(4)
_cell_length_c 14.3307(6)
_cell_measurement_reflns_used 5482
_cell_measurement_temperature 293(2)
_cell_measurement_theta_max 27.3840
_cell_measurement_theta_min 4.1000
_cell_volume 1414.07(11)
_computing_cell_refinement 'CrysAlisPro 1.171.38.41 (Rigaku OD, 2015)'
_computing_data_collection 'CrysAlisPro 1.171.38.41 (Rigaku OD, 2015)'
_computing_data_reduction 'CrysAlisPro 1.171.38.41 (Rigaku OD, 2015)'
_computing_molecular_graphics 'Olex2 (Dolomanov et al., 2009)'
_computing_publication_material 'Olex2 (Dolomanov et al., 2009)'
_computing_structure_refinement 'ShelXL (Sheldrick, 2015)'
_computing_structure_solution 'ShelXS (Sheldrick, 2008)'
_diffrn_ambient_temperature 293(2)
_diffrn_detector 'CCD plate'
_diffrn_detector_area_resol_mean 8.0353
_diffrn_detector_type EosS2
_diffrn_measured_fraction_theta_full 0.998
_diffrn_measured_fraction_theta_max 0.898
_diffrn_measurement_details
;
List of Runs (angles in degrees, time in seconds):

  # Type    Start    End  Width  t~exp~   \w     \q     \k     \f   Frames
--------------------------------------------------------------------------
  1  \w    -35.00  53.00   1.00    3.95    --  -15.92  37.00 150.00   88
  2  \w    -88.00 -35.00   1.00    3.95    --  -15.92-178.00 120.00   53
  3  \w    -45.00  55.00   1.00    3.95    --  -15.92  19.00  90.00  100
  4  \w    -52.00  36.00   1.00    3.95    --   16.85 -37.00-120.00   88
  5  \w      0.00  84.00   1.00    3.95    --   16.85  57.00-180.00   84
  6  \w    -20.00   5.00   1.00    3.95    --   16.85 -99.00  30.00   25
  7  \w    -10.00  84.00   1.00    3.95    --   16.85  77.00  30.00   94
;
_diffrn_measurement_device 'four-circle diffractometer'
_diffrn_measurement_device_type 'SuperNova, Single source at offset, EosS2'
_diffrn_measurement_method '\w scans'
_diffrn_orient_matrix_type 'CrysAlisPro convention (1999,Acta A55,543-557)'
_diffrn_orient_matrix_UB_11 0.0247802000
_diffrn_orient_matrix_UB_12 -0.0532202000
_diffrn_orient_matrix_UB_13 -0.0321656000
_diffrn_orient_matrix_UB_21 0.0373823000
_diffrn_orient_matrix_UB_22 -0.0274290000
_diffrn_orient_matrix_UB_23 0.0360919000
_diffrn_orient_matrix_UB_31 -0.0355541000
_diffrn_orient_matrix_UB_32 -0.0659918000
_diffrn_orient_matrix_UB_33 0.0109375000
_diffrn_radiation_monochromator mirror
_diffrn_radiation_probe x-ray
_diffrn_radiation_type MoK\a
_diffrn_radiation_wavelength 0.71073
_diffrn_reflns_av_R_equivalents 0.0243
_diffrn_reflns_av_unetI/netI 0.0222
_diffrn_reflns_Laue_measured_fraction_full 0.998
_diffrn_reflns_Laue_measured_fraction_max 0.898
_diffrn_reflns_limit_h_max 16
_diffrn_reflns_limit_h_min -17
_diffrn_reflns_limit_k_max 10
_diffrn_reflns_limit_k_min -10
_diffrn_reflns_limit_l_max 17
_diffrn_reflns_limit_l_min -19
_diffrn_reflns_number 16163
_diffrn_reflns_point_group_measured_fraction_full 0.998
_diffrn_reflns_point_group_measured_fraction_max 0.898
_diffrn_reflns_theta_full 25.242
_diffrn_reflns_theta_max 29.397
_diffrn_reflns_theta_min 3.318
_diffrn_source 'micro-focus sealed X-ray tube'
_diffrn_source_type 'SuperNova (Mo) X-ray Source'
_exptl_absorpt_coefficient_mu 0.119
_exptl_absorpt_correction_T_max 1.00000
_exptl_absorpt_correction_T_min 0.70016
_exptl_absorpt_correction_type multi-scan
_exptl_absorpt_process_details
;
CrysAlisPro 1.171.38.41 (Rigaku Oxford Diffraction, 2015)
Empirical absorption correction using spherical harmonics,
 implemented in SCALE3 ABSPACK scaling algorithm.
;
_exptl_crystal_colour colourless
_exptl_crystal_colour_primary colourless
_exptl_crystal_density_diffrn 1.429
_exptl_crystal_description needle
_exptl_crystal_F_000 624
_exptl_crystal_size_max 0.16
_exptl_crystal_size_mid 0.08
_exptl_crystal_size_min 0.06
_refine_diff_density_max 0.203
_refine_diff_density_min -0.209
_refine_diff_density_rms 0.037
_refine_ls_extinction_method none
_refine_ls_goodness_of_fit_ref 1.053
_refine_ls_hydrogen_treatment constr
_refine_ls_matrix_type full
_refine_ls_number_parameters 200
_refine_ls_number_reflns 3502
_refine_ls_number_restraints 0
_refine_ls_restrained_S_all 1.053
_refine_ls_R_factor_all 0.0736
_refine_ls_R_factor_gt 0.0522
_refine_ls_shift/su_max 0.000
_refine_ls_shift/su_mean 0.000
_refine_ls_structure_factor_coef Fsqd
_refine_ls_weighting_details 'w=1/[\s^2^(Fo^2^)+(0.0520P)^2^+0.4100P] where P=(Fo^2^+2Fc^2^)/3'
_refine_ls_weighting_scheme calc
_refine_ls_wR_factor_gt 0.1237
_refine_ls_wR_factor_ref 0.1353
_reflns_Friedel_coverage 0.000
_reflns_number_gt 2541
_reflns_number_total 3502
_reflns_threshold_expression 'I > 2\s(I)'
_cod_data_source_file jo8b00581_si_002.cif
_cod_data_source_block cl20170310
_cod_original_cell_volume 1414.08(11)
_cod_database_code 4035549
_shelxl_version_number 2014-1
_shelx_space_group_comment
;
The symmetry employed for this shelxl refinement is uniquely defined
by the following loop, which should always be used as a source of
symmetry information in preference to the above space-group names.
They are only intended as comments.
;
_reflns_odcompleteness_completeness 99.68
_reflns_odcompleteness_iscentric 1
_reflns_odcompleteness_theta 26.32
_olex2_refinement_description
;
1. Fixed Uiso
 At 1.2 times of:
  All C(H) groups
 At 1.5 times of:
  All C(H,H,H) groups
2.a Aromatic/amide H refined with riding coordinates:
 C5(H5), C6(H6), C8(H8), C11(H11), C12(H12), C13(H13), C14(H14), C15(H15)
2.b Idealised Me refined as rotating group:
 C17(H17A,H17B,H17C)
;
_olex2_submission_special_instructions 'No special instructions were received'
_oxdiff_exptl_absorpt_empirical_details
;
Empirical correction (ABSPACK) includes:
- Absorption correction using spherical harmonics
- Frame scaling
;
_oxdiff_exptl_absorpt_empirical_full_max 1.535
_oxdiff_exptl_absorpt_empirical_full_min 0.542

loop_
_space_group_symop_operation_xyz
'x, y, z'
'-x+1/2, y+1/2, -z+1/2'
'-x, -y, -z'
'x-1/2, -y-1/2, z-1/2'

loop_
_atom_site_label
_atom_site_type_symbol
_atom_site_fract_x
_atom_site_fract_y
_atom_site_fract_z
_atom_site_U_iso_or_equiv
_atom_site_adp_type
_atom_site_occupancy
_atom_site_site_symmetry_order
_atom_site_calc_flag
_atom_site_refinement_flags_posn
F1 F 0.14529(10) 0.1416(2) -0.08035(10) 0.0900(5) Uani 1 1 d .
F2 F 0.20542(11) -0.06040(16) 0.00378(11) 0.0874(4) Uani 1 1 d .
F3 F 0.11521(10) 0.1311(2) 0.06353(11) 0.0989(5) Uani 1 1 d .
O1 O 0.48226(9) 0.20496(17) -0.00624(8) 0.0511(3) Uani 1 1 d .
O2 O 0.37236(11) 0.0575(2) -0.09921(9) 0.0652(4) Uani 1 1 d .
C1 C 0.38170(14) 0.1460(2) -0.03125(11) 0.0475(4) Uani 1 1 d .
C2 C 0.29331(13) 0.1980(2) 0.02580(11) 0.0442(4) Uani 1 1 d .
C3 C 0.30810(12) 0.3179(2) 0.09259(10) 0.0399(4) Uani 1 1 d .
C4 C 0.41634(12) 0.3775(2) 0.11594(10) 0.0406(4) Uani 1 1 d .
C5 C 0.44350(14) 0.4911(2) 0.18814(12) 0.0496(4) Uani 1 1 d .
H5 H 0.3891 0.5386 0.2215 0.060 Uiso 1 1 calc R
C6 C 0.54866(15) 0.5332(3) 0.21046(13) 0.0558(5) Uani 1 1 d .
H6 H 0.5645 0.6086 0.2589 0.067 Uiso 1 1 calc R
C7 C 0.63238(14) 0.4653(2) 0.16213(12) 0.0515(4) Uani 1 1 d .
C8 C 0.60726(13) 0.3558(2) 0.08973(12) 0.0505(4) Uani 1 1 d .
H8 H 0.6619 0.3100 0.0560 0.061 Uiso 1 1 calc R
C9 C 0.50106(13) 0.3139(2) 0.06723(10) 0.0420(4) Uani 1 1 d .
C10 C 0.21736(12) 0.3946(2) 0.14211(11) 0.0434(4) Uani 1 1 d .
C11 C 0.14869(15) 0.5055(3) 0.09465(14) 0.0592(5) Uani 1 1 d .
H11 H 0.1593 0.5322 0.0327 0.071 Uiso 1 1 calc R
C12 C 0.06422(16) 0.5768(3) 0.13901(17) 0.0724(6) Uani 1 1 d .
H12 H 0.0187 0.6526 0.1070 0.087 Uiso 1 1 calc R
C13 C 0.04700(15) 0.5368(3) 0.22990(16) 0.0684(6) Uani 1 1 d .
H13 H -0.0111 0.5832 0.2590 0.082 Uiso 1 1 calc R
C14 C 0.11520(16) 0.4286(3) 0.27764(14) 0.0636(6) Uani 1 1 d .
H14 H 0.1035 0.4019 0.3394 0.076 Uiso 1 1 calc R
C15 C 0.20188(15) 0.3582(2) 0.23494(12) 0.0521(4) Uani 1 1 d .
H15 H 0.2493 0.2870 0.2684 0.063 Uiso 1 1 calc R
C16 C 0.18990(15) 0.1051(3) 0.00349(13) 0.0568(5) Uani 1 1 d .
C17 C 0.74784(16) 0.5090(3) 0.18935(16) 0.0725(6) Uani 1 1 d .
H17A H 0.7619 0.4892 0.2550 0.109 Uiso 1 1 calc GR
H17B H 0.7604 0.6252 0.1758 0.109 Uiso 1 1 calc GR
H17C H 0.7949 0.4403 0.1546 0.109 Uiso 1 1 calc GR

loop_
_atom_site_aniso_label
_atom_site_aniso_U_11
_atom_site_aniso_U_22
_atom_site_aniso_U_33
_atom_site_aniso_U_23
_atom_site_aniso_U_13
_atom_site_aniso_U_12
F1 0.0678(8) 0.1072(12) 0.0908(9) 0.0030(8) -0.0322(7) -0.0047(7)
F2 0.0797(9) 0.0543(8) 0.1273(11) -0.0098(7) -0.0022(8) -0.0076(7)
F3 0.0660(8) 0.1147(12) 0.1197(11) -0.0532(9) 0.0364(8) -0.0357(8)
O1 0.0437(6) 0.0659(8) 0.0442(6) -0.0056(6) 0.0061(5) 0.0098(6)
O2 0.0638(8) 0.0805(10) 0.0508(7) -0.0207(7) -0.0012(6) 0.0158(7)
C1 0.0479(9) 0.0543(10) 0.0400(8) 0.0005(7) 0.0002(7) 0.0119(8)
C2 0.0419(8) 0.0481(10) 0.0427(8) 0.0011(7) 0.0021(6) 0.0057(7)
C3 0.0403(8) 0.0407(9) 0.0391(8) 0.0063(6) 0.0040(6) 0.0051(7)
C4 0.0390(8) 0.0429(9) 0.0400(8) 0.0072(7) 0.0040(6) 0.0040(7)
C5 0.0478(9) 0.0482(10) 0.0534(10) -0.0045(8) 0.0072(8) 0.0018(8)
C6 0.0549(11) 0.0567(12) 0.0556(10) -0.0035(9) 0.0004(8) -0.0062(9)
C7 0.0448(9) 0.0587(11) 0.0505(9) 0.0153(8) -0.0033(7) -0.0034(8)
C8 0.0384(8) 0.0631(12) 0.0504(9) 0.0118(8) 0.0065(7) 0.0076(8)
C9 0.0423(8) 0.0462(9) 0.0376(8) 0.0068(7) 0.0030(6) 0.0066(7)
C10 0.0365(8) 0.0462(10) 0.0479(9) -0.0042(7) 0.0066(6) -0.0011(7)
C11 0.0472(10) 0.0739(14) 0.0565(10) -0.0001(9) 0.0032(8) 0.0143(9)
C12 0.0457(10) 0.0828(16) 0.0881(15) -0.0127(12) -0.0014(10) 0.0199(11)
C13 0.0400(10) 0.0800(15) 0.0867(15) -0.0340(12) 0.0165(10) -0.0043(10)
C14 0.0580(11) 0.0756(14) 0.0594(11) -0.0180(10) 0.0229(9) -0.0179(11)
C15 0.0510(10) 0.0555(11) 0.0509(9) -0.0013(8) 0.0118(7) -0.0053(8)
C16 0.0494(10) 0.0600(12) 0.0608(11) -0.0104(9) 0.0016(8) 0.0025(9)
C17 0.0496(11) 0.0941(18) 0.0725(13) 0.0127(12) -0.0079(9) -0.0122(11)

loop_
_atom_type_symbol
_atom_type_description
_atom_type_scat_dispersion_real
_atom_type_scat_dispersion_imag
_atom_type_scat_source
C C 0.0033 0.0016 'International Tables Vol C Tables 4.2.6.8 and 6.1.1.4'
H H 0.0000 0.0000 'International Tables Vol C Tables 4.2.6.8 and 6.1.1.4'
O O 0.0106 0.0060 'International Tables Vol C Tables 4.2.6.8 and 6.1.1.4'
F F 0.0171 0.0103 'International Tables Vol C Tables 4.2.6.8 and 6.1.1.4'

loop_
_geom_angle_atom_site_label_1
_geom_angle_atom_site_label_2
_geom_angle_atom_site_label_3
_geom_angle
C1 O1 C9 122.13(13)
O1 C1 C2 117.41(15)
O2 C1 O1 117.33(15)
O2 C1 C2 125.25(17)
C1 C2 C16 113.63(15)
C3 C2 C1 121.14(15)
C3 C2 C16 125.22(15)
C2 C3 C4 118.72(14)
C2 C3 C10 123.16(15)
C4 C3 C10 118.11(14)
C5 C4 C3 124.32(14)
C9 C4 C3 118.93(15)
C9 C4 C5 116.68(15)
C6 C5 C4 121.12(16)
C5 C6 C7 121.26(18)
C6 C7 C17 120.62(18)
C8 C7 C6 118.53(16)
C8 C7 C17 120.84(18)
C7 C8 C9 120.05(16)
O1 C9 C4 120.97(14)
O1 C9 C8 116.70(14)
C8 C9 C4 122.32(16)
C11 C10 C3 119.25(15)
C11 C10 C15 119.43(16)
C15 C10 C3 121.32(15)
C10 C11 C12 120.06(19)
C13 C12 C11 120.5(2)
C14 C13 C12 119.84(18)
C13 C14 C15 120.61(19)
C10 C15 C14 119.54(19)
F1 C16 F2 105.83(16)
F1 C16 C2 113.11(17)
F2 C16 C2 111.44(16)
F3 C16 F1 106.52(17)
F3 C16 F2 105.13(18)
F3 C16 C2 114.14(15)

loop_
_geom_bond_atom_site_label_1
_geom_bond_atom_site_label_2
_geom_bond_distance
F1 C16 1.326(2)
F2 C16 1.331(2)
F3 C16 1.317(2)
O1 C1 1.362(2)
O1 C9 1.374(2)
O2 C1 1.203(2)
C1 C2 1.465(2)
C2 C3 1.356(2)
C2 C16 1.500(3)
C3 C4 1.446(2)
C3 C10 1.496(2)
C4 C5 1.400(2)
C4 C9 1.391(2)
C5 C6 1.368(2)
C6 C7 1.391(3)
C7 C8 1.377(3)
C7 C17 1.504(3)
C8 C9 1.380(2)
C10 C11 1.379(3)
C10 C15 1.386(2)
C11 C12 1.380(3)
C12 C13 1.370(3)
C13 C14 1.364(3)
C14 C15 1.387(3)
